data_7034991
loop_
_publ_author_name
'Zhang, Shao-Liang'
'Zhao, Xin-Hua'
'Wang, Yuan-Min'
'Shao, Dong'
'Wang, Xin-Yi'

_publ_section_title
;
 Spin crossover behaviour in one-dimensional Fe(II) compounds based on the
 [M(CN)4](2-) (M = Pd, Pt) units.
;
_journal_issue 20
_journal_name_full 'Dalton transactions (Cambridge, England : 2003)'
_journal_page_first 9682
_journal_page_last 9690
_journal_paper_doi 10.1039/c5dt00836k
_journal_volume 44
_journal_year 2015
_chemical_formula_moiety 'C16 H16 Fe N8 Pt'
_chemical_formula_sum 'C16 H16 Fe N8 Pt'
_chemical_formula_weight 571.31
_chemical_melting_point ?
_chemical_name_common Fe-pic-Pt(CN)4-LS
_chemical_name_systematic
; 
 ? 
;
_space_group_IT_number 11
_symmetry_cell_setting monoclinic
_symmetry_space_group_name_Hall '-P 2yb'
_symmetry_space_group_name_H-M 'P 1 21/m 1'
_atom_sites_solution_hydrogens geom
_atom_sites_solution_primary direct
_atom_sites_solution_secondary difmap
_audit_creation_method SHELXL-97
_cell_angle_alpha 90.00
_cell_angle_beta 103.3670(10)
_cell_angle_gamma 90.00
_cell_formula_units_Z 2
_cell_length_a 7.8428(6)
_cell_length_b 15.2262(12)
_cell_length_c 8.4043(7)
_cell_measurement_reflns_used 5145
_cell_measurement_temperature 120(2)
_cell_measurement_theta_max 27.545
_cell_measurement_theta_min 2.828
_cell_volume 976.42(13)
_computing_cell_refinement 'Bruker SAINT'
_computing_data_collection 'Bruker APEX2'
_computing_data_reduction 'Bruker SAINT'
_computing_molecular_graphics Diamond
_computing_publication_material 'SHELXL-97 (Sheldrick, 2008)'
_computing_structure_refinement 'SHELXL-97 (Sheldrick, 2008)'
_computing_structure_solution 'SHELXS-97 (Sheldrick, 2008)'
_diffrn_ambient_temperature 120(2)
_diffrn_measured_fraction_theta_full 0.995
_diffrn_measured_fraction_theta_max 0.995
_diffrn_measurement_device_type 'Bruker ApexDuo'
_diffrn_measurement_method 'phi and omega scans'
_diffrn_radiation_monochromator graphite
_diffrn_radiation_source 'fine-focus sealed tube'
_diffrn_radiation_type MoK\a
_diffrn_radiation_wavelength 0.71073
_diffrn_reflns_av_R_equivalents 0.0394
_diffrn_reflns_av_unetI/netI 0.0349
_diffrn_reflns_limit_h_max 9
_diffrn_reflns_limit_h_min -9
_diffrn_reflns_limit_k_max 18
_diffrn_reflns_limit_k_min -13
_diffrn_reflns_limit_l_max 10
_diffrn_reflns_limit_l_min -10
_diffrn_reflns_number 6875
_diffrn_reflns_theta_full 25.02
_diffrn_reflns_theta_max 25.02
_diffrn_reflns_theta_min 2.49
_exptl_absorpt_coefficient_mu 7.915
_exptl_absorpt_correction_T_max 0.7456
_exptl_absorpt_correction_T_min 0.3005
_exptl_absorpt_correction_type multi-scan
_exptl_absorpt_process_details
;
SADABS v.2.10 (Bruker,2008) was used for absorption correction.
R(int) was 0.0441 before and 0.0394 after correction.
The Ratio of minimum to maximum transmission is 0.4030.
The l/2 correction factor is 0.0015.
;
_exptl_crystal_colour brown
_exptl_crystal_density_diffrn 1.943
_exptl_crystal_density_method 'not measured'
_exptl_crystal_description block
_exptl_crystal_F_000 544
_exptl_crystal_size_max 0.23
_exptl_crystal_size_mid 0.18
_exptl_crystal_size_min 0.16
_refine_diff_density_max 1.306
_refine_diff_density_min -1.993
_refine_diff_density_rms 0.305
_refine_ls_extinction_method none
_refine_ls_goodness_of_fit_ref 1.226
_refine_ls_hydrogen_treatment constr
_refine_ls_matrix_type full
_refine_ls_number_parameters 248
_refine_ls_number_reflns 1772
_refine_ls_number_restraints 65
_refine_ls_restrained_S_all 1.206
_refine_ls_R_factor_all 0.0299
_refine_ls_R_factor_gt 0.0264
_refine_ls_shift/su_max 0.001
_refine_ls_shift/su_mean 0.000
_refine_ls_structure_factor_coef Fsqd
_refine_ls_weighting_details 'calc w=1/[\s^2^(Fo^2^)+(0.0560P)^2^+1.6537P] where P=(Fo^2^+2Fc^2^)/3'
_refine_ls_weighting_scheme calc
_refine_ls_wR_factor_gt 0.0769
_refine_ls_wR_factor_ref 0.0952
_reflns_number_gt 1650
_reflns_number_total 1772
_reflns_threshold_expression >2sigma(I)
_cod_data_source_file c5dt00836k2.cif
_cod_data_source_block Fe-pic-Pt(CN)4-LS
_cod_depositor_comments
;
The following automatic conversions were performed:

'_chemical_melting_point' value 'not measured' was changed to '?' -
the value is undefined or not given.

Automatic conversion script
Id: cif_fix_values 3271 2015-04-21 07:52:19Z andrius 

 Adding full bibliography for 7034989--7034996.cif.
;
_cod_original_sg_symbol_H-M P2(1)/m
_cod_database_code 7034991

loop_
_symmetry_equiv_pos_as_xyz
'x, y, z'
'-x, y+1/2, -z'
'-x, -y, -z'
'x, -y-1/2, z'

loop_
_atom_site_label
_atom_site_type_symbol
_atom_site_fract_x
_atom_site_fract_y
_atom_site_fract_z
_atom_site_U_iso_or_equiv
_atom_site_adp_type
_atom_site_occupancy
_atom_site_symmetry_multiplicity
_atom_site_calc_flag
_atom_site_refinement_flags
_atom_site_disorder_assembly
_atom_site_disorder_group
Pt1 Pt 0.0000 0.0000 0.0000 0.01444(17) Uani 1 2 d S . .
Fe1 Fe 0.38175(11) 0.2500 0.27654(11) 0.0153(2) Uani 1 2 d S . .
N1 N 0.2356(6) 0.1589(3) 0.1569(5) 0.0212(10) Uani 1 1 d . . .
N2 N -0.2665(15) 0.1276(9) -0.2214(16) 0.051(3) Uani 0.50 1 d P . .
N3 N -0.2631(16) 0.0598(7) 0.2083(16) 0.050(3) Uani 0.50 1 d P . .
N4 N 0.2498(7) 0.2500 0.4503(7) 0.0189(12) Uani 1 2 d S . .
N5 N 0.509(2) 0.1509(11) 0.416(2) 0.022(3) Uani 0.50 1 d PU . -1
H5A H 0.5472 0.1114 0.3528 0.027 Uiso 0.50 1 d PR . -1
H5B H 0.6029 0.1725 0.4888 0.027 Uiso 0.50 1 d PR . -1
N6 N 0.5630(18) 0.3321(11) 0.389(2) 0.019(3) Uani 0.50 1 d P . .
N7 N 0.5346(8) 0.2500 0.1150(8) 0.0304(14) Uani 1 2 d SD . .
H7A H 0.4916 0.2888 0.0349 0.037 Uiso 0.274(16) 1 d PR A -2
H7B H 0.5317 0.1964 0.0694 0.037 Uiso 0.274(16) 1 d PR A -2
H7C H 0.4664 0.2420 0.0130 0.037 Uiso 0.226(16) 1 d PR A -3
H7D H 0.6033 0.2020 0.1304 0.037 Uiso 0.226(16) 1 d PR A -3
C1 C 0.1489(7) 0.1010(4) 0.0934(7) 0.0203(12) Uani 1 1 d . . .
C2 C -0.1723(17) 0.0791(8) -0.1398(17) 0.032(3) Uani 0.50 1 d P . .
C3 C -0.1693(14) 0.0382(7) 0.1302(13) 0.026(2) Uani 0.50 1 d P . .
C4 C 0.3910(14) 0.1084(8) 0.5060(15) 0.022(3) Uani 0.50 1 d PU . -1
H4A H 0.4556 0.0764 0.6007 0.027 Uiso 0.50 1 d PR . -1
H4B H 0.3156 0.0674 0.4339 0.027 Uiso 0.50 1 d PR . -1
C5 C 0.2835(13) 0.1802(6) 0.5548(12) 0.021(2) Uani 0.50 1 d P . -1
C6 C 0.2131(17) 0.1779(8) 0.6950(15) 0.031(3) Uani 0.50 1 d P . -1
H6 H 0.2372 0.1308 0.7672 0.037 Uiso 0.50 1 d PR . -1
C7 C 0.1054(12) 0.2500 0.7236(11) 0.039(2) Uani 1 2 d S . .
H7 H 0.0629 0.2500 0.8180 0.047 Uiso 1 2 d SR . .
C8 C 0.0663(16) 0.3115(8) 0.6139(16) 0.037(3) Uani 0.50 1 d P . -1
H8 H -0.0103 0.3562 0.6268 0.045 Uiso 0.50 1 d PR . -1
C9 C 0.1426(14) 0.3128(7) 0.4797(14) 0.028(2) Uani 0.50 1 d P . -1
H9 H 0.1142 0.3584 0.4047 0.034 Uiso 0.50 1 d PR . -1
C10 C 0.7193(16) 0.2714(12) 0.190(2) 0.033(9) Uani 0.274(16) 1 d PD . -2
H10A H 0.7799 0.2929 0.1108 0.040 Uiso 0.274(16) 1 d PR A -2
H10B H 0.7815 0.2218 0.2454 0.040 Uiso 0.274(16) 1 d PR A -2
C10' C 0.645(3) 0.3269(12) 0.135(3) 0.033(8) Uani 0.226(16) 1 d PD . -3
H10C H 0.5790 0.3758 0.0805 0.039 Uiso 0.226(16) 1 d PR A -3
H10D H 0.7450 0.3177 0.0891 0.039 Uiso 0.226(16) 1 d PR A -3
C13 C 0.8434(15) 0.4425(8) 0.5206(17) 0.043(3) Uani 0.50 1 d PU . .
H13A H 0.9403 0.4794 0.5706 0.052 Uiso 0.50 1 d PR A .
C11 C 0.713(4) 0.341(2) 0.315(3) 0.026(8) Uani 0.274(16) 1 d PDU . -2
C12 C 0.856(5) 0.391(2) 0.393(5) 0.043(7) Uani 0.274(16) 1 d PU . -2
H12A H 0.9627 0.3898 0.3562 0.052 Uiso 0.274(16) 1 d PR A -2
C14 C 0.693(5) 0.443(2) 0.580(5) 0.041(8) Uani 0.274(16) 1 d P . -2
H14 H 0.6853 0.4789 0.6721 0.049 Uiso 0.274(16) 1 d PR A -2
C15 C 0.558(5) 0.388(2) 0.509(4) 0.025(6) Uani 0.274(16) 1 d P . -2
H15 H 0.4522 0.3900 0.5475 0.030 Uiso 0.274(16) 1 d PR A -2
C11' C 0.661(5) 0.353(3) 0.310(5) 0.027(8) Uani 0.226(16) 1 d PU . -3
C12' C 0.808(6) 0.410(3) 0.358(6) 0.043(8) Uani 0.226(16) 1 d PU . -3
H12B H 0.8798 0.4263 0.2841 0.052 Uiso 0.226(16) 1 d PR A -3
C14' C 0.734(6) 0.410(3) 0.617(6) 0.041(10) Uani 0.226(16) 1 d P . -3
H14' H 0.7560 0.4257 0.7309 0.049 Uiso 0.226(16) 1 d PR A -3
C15' C 0.593(5) 0.355(2) 0.552(4) 0.024(7) Uani 0.226(16) 1 d P . -3
H15' H 0.5192 0.3324 0.6194 0.029 Uiso 0.226(16) 1 d PR A -3

loop_
_atom_site_aniso_label
_atom_site_aniso_U_11
_atom_site_aniso_U_22
_atom_site_aniso_U_33
_atom_site_aniso_U_23
_atom_site_aniso_U_13
_atom_site_aniso_U_12
Pt1 0.0182(2) 0.0091(2) 0.0151(2) -0.00182(7) 0.00182(15) -0.00260(7)
Fe1 0.0156(4) 0.0066(4) 0.0211(5) 0.000 -0.0013(3) 0.000
N1 0.024(2) 0.013(2) 0.024(2) 0.0008(18) -0.0010(18) -0.0018(17)
N2 0.036(6) 0.046(7) 0.055(8) 0.015(6) -0.019(5) -0.013(5)
N3 0.064(7) 0.031(6) 0.067(8) 0.004(6) 0.040(6) 0.013(5)
N4 0.019(3) 0.011(3) 0.025(3) 0.000 0.002(2) 0.000
N5 0.018(9) 0.023(9) 0.024(8) -0.006(6) 0.000(6) 0.003(6)
N6 0.012(8) 0.015(7) 0.029(7) -0.001(5) 0.004(5) -0.005(5)
N7 0.035(4) 0.029(4) 0.027(3) 0.000 0.008(3) 0.000
C1 0.022(2) 0.017(3) 0.020(3) 0.001(2) 0.001(2) 0.001(2)
C2 0.035(6) 0.020(6) 0.037(7) -0.001(5) -0.004(5) -0.011(5)
C3 0.034(6) 0.015(6) 0.034(6) 0.001(4) 0.017(5) 0.001(4)
C4 0.018(5) 0.023(6) 0.024(6) -0.006(5) 0.000(4) 0.003(4)
C5 0.022(5) 0.015(4) 0.021(5) -0.001(4) -0.003(4) -0.005(4)
C6 0.043(7) 0.024(6) 0.028(6) 0.000(5) 0.014(5) -0.003(5)
C7 0.050(5) 0.034(5) 0.041(5) 0.000 0.025(4) 0.000
C8 0.043(7) 0.024(6) 0.051(7) 0.001(5) 0.023(6) 0.006(5)
C9 0.033(6) 0.015(5) 0.041(6) 0.006(4) 0.016(5) 0.006(4)
C10 0.041(11) 0.03(3) 0.034(10) 0.004(9) 0.015(8) 0.000(8)
C10' 0.041(15) 0.028(15) 0.033(15) 0.004(12) 0.015(12) 0.000(12)
C13 0.028(6) 0.027(6) 0.064(8) -0.008(5) -0.009(5) -0.014(5)
C11 0.014(18) 0.034(15) 0.036(11) 0.003(9) 0.016(12) -0.008(12)
C12 0.028(16) 0.027(15) 0.064(16) -0.008(11) -0.009(12) -0.014(11)
C14 0.05(2) 0.026(18) 0.038(19) -0.015(15) -0.011(14) -0.011(15)
C15 0.042(17) 0.009(16) 0.021(16) 0.002(12) 0.002(11) -0.001(15)
C11' 0.014(19) 0.034(15) 0.036(13) 0.002(10) 0.016(12) -0.008(13)
C12' 0.028(18) 0.027(17) 0.064(14) -0.008(14) -0.009(14) -0.014(13)
C14' 0.05(2) 0.03(2) 0.04(2) -0.015(19) -0.011(17) -0.011(18)
C15' 0.042(19) 0.008(16) 0.020(16) 0.003(12) 0.001(13) 0.000(14)

loop_
_atom_type_symbol
_atom_type_description
_atom_type_scat_dispersion_real
_atom_type_scat_dispersion_imag
_atom_type_scat_source
C C 0.0033 0.0016 'International Tables Vol C Tables 4.2.6.8 and 6.1.1.4'
H H 0.0000 0.0000 'International Tables Vol C Tables 4.2.6.8 and 6.1.1.4'
N N 0.0061 0.0033 'International Tables Vol C Tables 4.2.6.8 and 6.1.1.4'
Fe Fe 0.3463 0.8444 'International Tables Vol C Tables 4.2.6.8 and 6.1.1.4'
Pt Pt -1.7033 8.3905 'International Tables Vol C Tables 4.2.6.8 and 6.1.1.4'

loop_
_geom_angle_atom_site_label_1
_geom_angle_atom_site_label_2
_geom_angle_atom_site_label_3
_geom_angle
_geom_angle_site_symmetry_1
_geom_angle_site_symmetry_3
C1 Pt1 C1 180.0(4) . 3
C1 Pt1 C2 91.2(3) . .
C1 Pt1 C2 88.8(3) 3 .
C1 Pt1 C2 88.8(3) . 3
C1 Pt1 C2 91.2(3) 3 3
C2 Pt1 C2 180.0(6) . 3
C1 Pt1 C3 87.9(3) . .
C1 Pt1 C3 92.1(3) 3 .
C2 Pt1 C3 72.4(5) . .
C2 Pt1 C3 107.6(5) 3 .
C1 Pt1 C3 92.1(3) . 3
C1 Pt1 C3 87.9(3) 3 3
C2 Pt1 C3 107.6(5) . 3
C2 Pt1 C3 72.4(5) 3 3
C3 Pt1 C3 180.0(7) . 3
N1 Fe1 N1 92.1(3) . 4_565
N1 Fe1 N6 170.5(4) . .
N1 Fe1 N6 94.0(5) 4_565 .
N1 Fe1 N6 94.0(5) . 4_565
N1 Fe1 N6 170.5(4) 4_565 4_565
N6 Fe1 N6 79.1(9) . 4_565
N1 Fe1 N4 92.04(18) . .
N1 Fe1 N4 92.04(18) 4_565 .
N6 Fe1 N4 95.1(4) . .
N6 Fe1 N4 95.1(4) 4_565 .
N1 Fe1 N7 91.33(19) . .
N1 Fe1 N7 91.33(19) 4_565 .
N6 Fe1 N7 81.2(4) . .
N6 Fe1 N7 81.2(4) 4_565 .
N4 Fe1 N7 175.1(2) . .
N1 Fe1 N5 172.6(5) . 4_565
N1 Fe1 N5 85.5(5) 4_565 4_565
N6 Fe1 N5 16.7(3) . 4_565
N6 Fe1 N5 89.4(5) 4_565 4_565
N4 Fe1 N5 81.0(5) . 4_565
N7 Fe1 N5 95.8(5) . 4_565
N1 Fe1 N5 85.5(5) . .
N1 Fe1 N5 172.6(5) 4_565 .
N6 Fe1 N5 89.4(5) . .
N6 Fe1 N5 16.7(3) 4_565 .
N4 Fe1 N5 81.0(5) . .
N7 Fe1 N5 95.8(5) . .
N5 Fe1 N5 96.1(9) 4_565 .
C1 N1 Fe1 175.9(4) . .
C2 N2 C14' 99(2) . 4_464
C2 N2 C14 96.4(16) . 4_464
C3 N3 C12' 117(2) . 4_465
C3 N3 C11' 146.4(18) . 4_465
C12' N3 C11' 53(2) 4_465 4_465
C3 N3 C12 110.3(18) . 4_465
C11' N3 C12 55.2(19) 4_465 4_465
C3 N3 C11 133.4(14) . 4_465
C12' N3 C11 46(2) 4_465 4_465
C12 N3 C11 45.8(13) 4_465 4_465
C3 N3 C10' 108.6(11) . 4_465
C12' N3 C10' 92(2) 4_465 4_465
C11' N3 C10' 47.9(16) 4_465 4_465
C12 N3 C10' 89.3(15) 4_465 4_465
C11 N3 C10' 47.6(6) 4_465 4_465
C9 N4 C9 91.6(10) 4_565 .
C9 N4 C5 118.4(8) 4_565 4_565
C9 N4 C5 50.1(7) . 4_565
C9 N4 C5 50.1(7) 4_565 .
C9 N4 C5 118.4(8) . .
C5 N4 C5 102.3(9) 4_565 .
C9 N4 Fe1 126.7(5) 4_565 .
C9 N4 Fe1 126.7(5) . .
C5 N4 Fe1 114.8(5) 4_565 .
C5 N4 Fe1 114.8(5) . .
N6 N5 C4 172(4) 4_565 .
N6 N5 Fe1 75(3) 4_565 .
C4 N5 Fe1 109.8(10) . .
N5 N6 C11' 137(4) 4_565 .
C11' N6 C15 114(3) . .
N5 N6 C15' 58(3) 4_565 .
C11' N6 C15' 121(3) . .
N5 N6 C11 149(4) 4_565 .
C15 N6 C11 116(2) . .
C15' N6 C11 115.5(19) . .
N5 N6 Fe1 88(3) 4_565 .
C11' N6 Fe1 113(2) . .
C15 N6 Fe1 129.0(17) . .
C15' N6 Fe1 125.1(16) . .
C11 N6 Fe1 114.7(12) . .
C10' N7 C10' 108(2) . 4_565
C10' N7 Fe1 111.0(10) . .
C10' N7 Fe1 111.0(10) 4_565 .
C10 N7 Fe1 113.0(8) . .
C10 N7 Fe1 113.0(8) 4_565 .
N1 C1 Pt1 176.2(5) . .
N2 C2 Pt1 176.9(11) . .
N2 C2 C14' 46.4(15) . 4_464
Pt1 C2 C14' 133.6(15) . 4_464
N3 C3 Pt1 178.2(12) . .
N5 C4 C5 106.3(11) . .
N4 C5 C6 120.0(9) . .
N4 C5 C4 115.5(9) . .
C6 C5 C4 124.4(10) . .
C5 C6 C7 118.6(10) . .
C8 C7 C8 92.1(12) 4_565 .
C8 C7 C6 52.0(7) 4_565 .
C8 C7 C6 118.9(9) . .
C8 C7 C6 118.9(9) 4_565 4_565
C8 C7 C6 52.0(7) . 4_565
C6 C7 C6 99.5(11) . 4_565
C7 C8 C9 120.6(10) . .
N4 C9 C8 123.2(10) . .
N7 C10 C11 105.5(15) . .
N7 C10' C11' 104(3) . .
N7 C10' N3 159.9(17) . 4_665
C11' C10' N3 61(2) . 4_665
C12 C13 C14 121(2) . .
C12 C13 C14' 115(3) . .
C14 C13 C12' 111(3) . .
C14' C13 C12' 115(3) . .
C12 C11 N6 119(2) . .
C12 C11 C10 125(3) . .
N6 C11 C10 113(2) . .
C12 C11 N3 67(2) . 4_665
N6 C11 N3 118(2) . 4_665
C10 C11 N3 103(2) . 4_665
C13 C12 C11 120(3) . .
C13 C12 N3 110(2) . 4_665
C11 C12 N3 68(2) . 4_665
C15 C14 C13 118(3) . .
C15 C14 N2 90(2) . 4_666
C13 C14 N2 109(2) . 4_666
N6 C15 C14 125(3) . .
N6 C11' C12' 126(4) . .
N6 C11' C10' 125(3) . .
C12' C11' C10' 108(4) . .
N6 C11' N3 145(4) . 4_665
C12' C11' N3 48(2) . 4_665
C10' C11' N3 72(2) . 4_665
N3 C12' C13 138(4) 4_665 .
N3 C12' C11' 79(3) 4_665 .
C13 C12' C11' 117(4) . .
C13 C14' C15' 121(4) . .
C13 C14' N2 143(4) . 4_666
C15' C14' N2 87(3) . 4_666
C13 C14' C2 116(3) . 4_666
C15' C14' C2 121(3) . 4_666
N6 C15' C14' 118(3) . .

loop_
_geom_bond_atom_site_label_1
_geom_bond_atom_site_label_2
_geom_bond_distance
_geom_bond_site_symmetry_2
Pt1 C1 1.980(6) .
Pt1 C1 1.980(6) 3
Pt1 C2 1.981(13) .
Pt1 C2 1.981(13) 3
Pt1 C3 1.992(10) .
Pt1 C3 1.992(10) 3
Fe1 N1 1.928(4) .
Fe1 N1 1.928(4) 4_565
Fe1 N6 1.964(17) .
Fe1 N6 1.964(17) 4_565
Fe1 N4 1.975(6) .
Fe1 N7 2.008(7) .
Fe1 N5 2.028(18) 4_565
Fe1 N5 2.028(17) .
N1 C1 1.164(7) .
N2 C2 1.152(17) .
N2 C14' 1.47(5) 4_464
N2 C14 1.95(4) 4_464
N3 C3 1.142(15) .
N3 C12' 1.33(5) 4_465
N3 C11' 1.76(6) 4_465
N3 C12 1.78(4) 4_465
N3 C11 1.79(4) 4_465
N3 C10' 1.916(17) 4_465
N4 C9 1.334(11) 4_565
N4 C9 1.334(11) .
N4 C5 1.366(11) 4_565
N4 C5 1.366(11) .
N5 N6 0.584(12) 4_565
N5 C4 1.47(2) .
N6 N5 0.584(12) 4_565
N6 C11' 1.17(6) .
N6 C15 1.32(3) .
N6 C15' 1.38(4) .
N6 C11 1.46(4) .
N7 C10' 1.443(10) .
N7 C10' 1.443(10) 4_565
N7 C10 1.477(10) .
N7 C10 1.477(10) 4_565
C4 C5 1.494(15) .
C5 C6 1.413(16) .
C6 C7 1.438(13) .
C7 C8 1.300(14) 4_565
C7 C8 1.300(14) .
C7 C6 1.438(13) 4_565
C8 C9 1.393(16) .
C10 C11 1.499(10) .
C10' C11' 1.50(5) .
C10' N3 1.916(17) 4_665
C13 C12 1.34(4) .
C13 C14 1.38(5) .
C13 C14' 1.40(6) .
C13 C12' 1.42(5) .
C11 C12 1.39(4) .
C11 N3 1.79(4) 4_665
C12 N3 1.78(4) 4_665
C14 C15 1.38(5) .
C14 N2 1.95(4) 4_666
C11' C12' 1.44(5) .
C11' N3 1.76(6) 4_665
C12' N3 1.33(5) 4_665
C14' C15' 1.40(6) .
C14' N2 1.47(5) 4_666
